data_1508251
loop_
_publ_author_name
'Jokic, Tijana'
'Borisov, Sergey M.'
'Saf, Robert'
'Nielsen, Daniel A.'
'K\"uhl, Michael'
'Klimant, Ingo'

_publ_section_title
;
 Highly Photostable Near-Infrared Fluorescent pH Indicators and Sensors
 Based on BF(2)-Chelated Tetraarylazadipyrromethene Dyes.
;
_journal_issue 15
_journal_name_full 'Analytical chemistry'
_journal_page_first 6723
_journal_page_last 6730
_journal_paper_doi 10.1021/ac3011796
_journal_volume 84
_journal_year 2012
_chemical_formula_sum 'C41 H41 B F2 N3 O4'
_chemical_formula_weight 688.58
_chemical_name_systematic
; 
 ? 
;
_space_group_IT_number 14
_symmetry_cell_setting monoclinic
_symmetry_space_group_name_Hall '-P 2yn'
_symmetry_space_group_name_H-M 'P 1 21/n 1'
_atom_sites_solution_hydrogens geom
_atom_sites_solution_primary direct
_atom_sites_solution_secondary difmap
_audit_creation_method SHELXL-97
_cell_angle_alpha 90.00
_cell_angle_beta 99.652(4)
_cell_angle_gamma 90.00
_cell_formula_units_Z 4
_cell_length_a 13.9037(19)
_cell_length_b 14.469(2)
_cell_length_c 17.351(3)
_cell_measurement_reflns_used 9547
_cell_measurement_temperature 100(2)
_cell_measurement_theta_max 0.00
_cell_measurement_theta_min 0.00
_cell_volume 3441.1(9)
_computing_cell_refinement 'Bruker SAINT'
_computing_data_collection 'Bruker APEX2'
_computing_data_reduction 'Bruker SAINT'
_computing_molecular_graphics 'Bruker SHELXTL'
_computing_publication_material 'Bruker SHELXTL'
_computing_structure_refinement 'SHELXL-97 (Sheldrick, 2008)'
_computing_structure_solution 'SHELXS-97 (Sheldrick, 2008)'
_diffrn_ambient_temperature 100(2)
_diffrn_measured_fraction_theta_full 1.000
_diffrn_measured_fraction_theta_max 1.000
_diffrn_measurement_device_type 'Bruker APEX-II CCD'
_diffrn_measurement_method '\f and \w scans'
_diffrn_radiation_monochromator graphite
_diffrn_radiation_source 'fine-focus sealed tube'
_diffrn_radiation_type MoK\a
_diffrn_radiation_wavelength 0.71073
_diffrn_reflns_av_R_equivalents 0.0368
_diffrn_reflns_av_sigmaI/netI 0.0101
_diffrn_reflns_limit_h_max 17
_diffrn_reflns_limit_h_min -17
_diffrn_reflns_limit_k_max 17
_diffrn_reflns_limit_k_min -17
_diffrn_reflns_limit_l_max 21
_diffrn_reflns_limit_l_min -21
_diffrn_reflns_number 151076
_diffrn_reflns_theta_full 26.00
_diffrn_reflns_theta_max 26.00
_diffrn_reflns_theta_min 1.74
_exptl_absorpt_coefficient_mu 0.092
_exptl_absorpt_correction_T_max 0.9739
_exptl_absorpt_correction_T_min 0.9688
_exptl_absorpt_correction_type empirical
_exptl_absorpt_process_details SADABS
_exptl_crystal_colour purple
_exptl_crystal_density_diffrn 1.329
_exptl_crystal_density_method 'not measured'
_exptl_crystal_description Block
_exptl_crystal_F_000 1452
_exptl_crystal_size_max 0.34
_exptl_crystal_size_mid 0.31
_exptl_crystal_size_min 0.29
_refine_diff_density_max 1.317
_refine_diff_density_min -1.179
_refine_diff_density_rms 0.073
_refine_ls_extinction_method none
_refine_ls_goodness_of_fit_ref 1.032
_refine_ls_hydrogen_treatment constr
_refine_ls_matrix_type full
_refine_ls_number_parameters 464
_refine_ls_number_reflns 6772
_refine_ls_number_restraints 0
_refine_ls_restrained_S_all 1.032
_refine_ls_R_factor_all 0.0726
_refine_ls_R_factor_gt 0.0661
_refine_ls_shift/su_max 0.033
_refine_ls_shift/su_mean 0.001
_refine_ls_structure_factor_coef Fsqd
_refine_ls_weighting_details 'calc w=1/[\s^2^(Fo^2^)+(0.0859P)^2^+6.5950P] where P=(Fo^2^+2Fc^2^)/3'
_refine_ls_weighting_scheme calc
_refine_ls_wR_factor_gt 0.1705
_refine_ls_wR_factor_ref 0.1808
_reflns_number_gt 6102
_reflns_number_total 6772
_reflns_threshold_expression >2sigma(I)
_cod_data_source_file ac3011796_si_002.cif
_cod_data_source_block rf354_fin
_cod_original_cell_volume 3441.3(8)
_cod_original_sg_symbol_H-M P2(1)/n
_cod_database_code 1508251

loop_
_symmetry_equiv_pos_as_xyz
'x, y, z'
'-x+1/2, y+1/2, -z+1/2'
'-x, -y, -z'
'x-1/2, -y-1/2, z-1/2'

loop_
_atom_site_label
_atom_site_type_symbol
_atom_site_fract_x
_atom_site_fract_y
_atom_site_fract_z
_atom_site_U_iso_or_equiv
_atom_site_adp_type
_atom_site_occupancy
_atom_site_symmetry_multiplicity
_atom_site_calc_flag
_atom_site_refinement_flags
F1 F 0.39049(10) 0.57293(9) 0.21228(7) 0.0238(3) Uani 1 1 d .
F2 F 0.29371(10) 0.68645(9) 0.24832(8) 0.0256(3) Uani 1 1 d .
B1 B 0.34683(19) 0.60664(17) 0.27262(14) 0.0183(5) Uani 1 1 d .
N2 N 0.27973(13) 0.53005(12) 0.29769(10) 0.0169(4) Uani 1 1 d .
N3 N 0.42239(13) 0.63145(12) 0.34692(10) 0.0167(4) Uani 1 1 d .
N1 N 0.34680(13) 0.53743(12) 0.43464(11) 0.0166(4) Uani 1 1 d .
O2 O 0.17502(13) 0.21508(13) 0.64399(10) 0.0292(4) Uani 1 1 d .
O1 O 0.10449(15) 0.46833(13) -0.07416(10) 0.0339(4) Uani 1 1 d .
O3 O 0.63225(15) 0.93665(13) 0.14490(10) 0.0330(4) Uani 1 1 d .
H3 H 0.6274 0.9143 0.0997 0.050 Uiso 1 1 calc R
C3 C 0.22083(16) 0.42584(15) 0.37904(13) 0.0186(4) Uani 1 1 d .
C7 C 0.53679(16) 0.69949(15) 0.43732(13) 0.0187(4) Uani 1 1 d .
H7 H 0.5911 0.7363 0.4593 0.022 Uiso 1 1 calc R
C2 C 0.17973(16) 0.40730(16) 0.30274(13) 0.0199(5) Uani 1 1 d .
H2 H 0.1344 0.3593 0.2861 0.024 Uiso 1 1 calc R
C6 C 0.48395(15) 0.64259(15) 0.47912(12) 0.0170(4) Uani 1 1 d .
C5 C 0.41228(15) 0.59928(15) 0.42124(12) 0.0162(4) Uani 1 1 d .
C1 C 0.21613(16) 0.47143(15) 0.25330(13) 0.0190(4) Uani 1 1 d .
C8 C 0.49728(15) 0.69408(15) 0.35705(13) 0.0177(4) Uani 1 1 d .
C4 C 0.28523(15) 0.50245(15) 0.37550(12) 0.0166(4) Uani 1 1 d .
C21 C 0.22207(16) 0.41418(16) 0.52362(13) 0.0197(5) Uani 1 1 d .
H21 H 0.2386 0.4778 0.5288 0.024 Uiso 1 1 calc R
C20 C 0.21221(16) 0.36375(16) 0.58999(13) 0.0210(5) Uani 1 1 d .
H20 H 0.2220 0.3927 0.6398 0.025 Uiso 1 1 calc R
C11 C 0.1609(2) 0.54796(18) 0.04167(15) 0.0302(6) Uani 1 1 d .
H11 H 0.1615 0.6024 0.0112 0.036 Uiso 1 1 calc R
C9 C 0.18933(16) 0.47277(16) 0.16801(13) 0.0198(5) Uani 1 1 d .
C16 C 0.20837(16) 0.37398(16) 0.44957(13) 0.0189(4) Uani 1 1 d .
C12 C 0.13149(18) 0.46459(17) 0.00509(14) 0.0245(5) Uani 1 1 d .
C17 C 0.18336(17) 0.27988(16) 0.44348(14) 0.0228(5) Uani 1 1 d .
H17 H 0.1732 0.2509 0.3937 0.027 Uiso 1 1 calc R
C13 C 0.13130(18) 0.38511(16) 0.04946(14) 0.0234(5) Uani 1 1 d .
H13 H 0.1120 0.3278 0.0250 0.028 Uiso 1 1 calc R
C19 C 0.18800(16) 0.27079(17) 0.58287(13) 0.0226(5) Uani 1 1 d .
C14 C 0.15962(17) 0.38994(16) 0.13000(14) 0.0225(5) Uani 1 1 d .
H14 H 0.1588 0.3352 0.1602 0.027 Uiso 1 1 calc R
C10 C 0.18896(18) 0.55228(16) 0.12150(14) 0.0264(5) Uani 1 1 d .
H10 H 0.2084 0.6098 0.1455 0.032 Uiso 1 1 calc R
C18 C 0.17341(18) 0.22896(17) 0.50918(14) 0.0250(5) Uani 1 1 d .
H18 H 0.1566 0.1654 0.5042 0.030 Uiso 1 1 calc R
C22 C 0.1965(2) 0.2533(2) 0.72087(14) 0.0317(6) Uani 1 1 d .
H22A H 0.2640 0.2756 0.7306 0.048 Uiso 1 1 calc R
H22B H 0.1882 0.2056 0.7593 0.048 Uiso 1 1 calc R
H22C H 0.1521 0.3049 0.7254 0.048 Uiso 1 1 calc R
C15 C 0.0694(2) 0.3854(2) -0.11324(15) 0.0359(6) Uani 1 1 d .
H15A H 0.1223 0.3399 -0.1085 0.054 Uiso 1 1 calc R
H15B H 0.0460 0.3986 -0.1686 0.054 Uiso 1 1 calc R
H15C H 0.0156 0.3606 -0.0895 0.054 Uiso 1 1 calc R
C23 C 0.49670(16) 0.63345(15) 0.56482(13) 0.0179(4) Uani 1 1 d .
C29 C 0.52975(16) 0.75263(15) 0.29716(13) 0.0185(4) Uani 1 1 d .
C27 C 0.58008(18) 0.68194(17) 0.69290(14) 0.0244(5) Uani 1 1 d .
H27 H 0.6284 0.7188 0.7238 0.029 Uiso 1 1 calc R
C33 C 0.55801(17) 0.79024(17) 0.16624(13) 0.0223(5) Uani 1 1 d .
H33 H 0.5537 0.7735 0.1128 0.027 Uiso 1 1 calc R
C24 C 0.43952(18) 0.57416(17) 0.60210(14) 0.0250(5) Uani 1 1 d .
H24 H 0.3913 0.5367 0.5717 0.030 Uiso 1 1 calc R
C28 C 0.56765(17) 0.68673(16) 0.61170(13) 0.0209(5) Uani 1 1 d .
H28 H 0.6080 0.7268 0.5877 0.025 Uiso 1 1 calc R
C34 C 0.52509(16) 0.72965(16) 0.21810(13) 0.0207(5) Uani 1 1 d .
H34 H 0.4989 0.6715 0.1997 0.025 Uiso 1 1 calc R
C32 C 0.59738(18) 0.87537(16) 0.19216(14) 0.0233(5) Uani 1 1 d .
C30 C 0.56901(17) 0.83937(16) 0.32164(13) 0.0218(5) Uani 1 1 d .
H30 H 0.5727 0.8570 0.3748 0.026 Uiso 1 1 calc R
C26 C 0.52209(19) 0.62356(17) 0.72878(13) 0.0267(5) Uani 1 1 d .
H26 H 0.5299 0.6206 0.7842 0.032 Uiso 1 1 calc R
C31 C 0.60223(19) 0.89943(16) 0.27041(14) 0.0251(5) Uani 1 1 d .
H31 H 0.6286 0.9576 0.2885 0.030 Uiso 1 1 calc R
C25 C 0.4527(2) 0.56959(18) 0.68311(15) 0.0297(5) Uani 1 1 d .
H25 H 0.4134 0.5288 0.7075 0.036 Uiso 1 1 calc R
C38 C 0.1831(2) 0.7085(2) 0.48187(17) 0.0357(6) Uani 1 1 d .
H38A H 0.2534 0.6946 0.4855 0.043 Uiso 1 1 calc R
H38B H 0.1756 0.7599 0.5180 0.043 Uiso 1 1 calc R
C35 C 0.1403(6) 0.7335(3) 0.4014(2) 0.112(3) Uani 1 1 d .
H35A H 0.1136 0.7970 0.4003 0.134 Uiso 1 1 calc R
H35B H 0.1913 0.7319 0.3678 0.134 Uiso 1 1 calc R
C41 C 0.0467(5) 0.9720(5) 0.5217(4) 0.108(2) Uani 1 1 d .
H41A H 0.0334 0.9047 0.5195 0.130 Uiso 1 1 calc R
H41B H 0.1040 0.9842 0.4962 0.130 Uiso 1 1 calc R
C40 C 0.0632(7) 1.0001(5) 0.5934(5) 0.159(4) Uani 1 1 d .
H40A H 0.0095 0.9804 0.6207 0.191 Uiso 1 1 calc R
H40B H 0.0670 1.0684 0.5951 0.191 Uiso 1 1 calc R
O4 O 0.13156(15) 0.62845(14) 0.50137(11) 0.0352(4) Uani 1 1 d .
C37 C 0.0557(2) 0.6046(2) 0.43778(18) 0.0419(7) Uani 1 1 d .
H37A H -0.0091 0.6108 0.4538 0.050 Uiso 1 1 calc R
H37B H 0.0636 0.5400 0.4211 0.050 Uiso 1 1 calc R
C36 C 0.0646(3) 0.6700(4) 0.3727(2) 0.0810(16) Uani 1 1 d .
H36A H 0.0809 0.6359 0.3271 0.097 Uiso 1 1 calc R
H36B H 0.0023 0.7033 0.3562 0.097 Uiso 1 1 calc R
C39 C 0.1709(5) 0.9535(4) 0.6383(5) 0.120(3) Uani 1 1 d .
H39A H 0.1687 0.8862 0.6320 0.180 Uiso 1 1 calc R
H39B H 0.1813 0.9690 0.6940 0.180 Uiso 1 1 calc R
H39C H 0.2245 0.9787 0.6145 0.180 Uiso 1 1 calc R

loop_
_atom_site_aniso_label
_atom_site_aniso_U_11
_atom_site_aniso_U_22
_atom_site_aniso_U_33
_atom_site_aniso_U_23
_atom_site_aniso_U_13
_atom_site_aniso_U_12
F1 0.0305(7) 0.0244(7) 0.0173(6) -0.0036(5) 0.0065(5) -0.0073(6)
F2 0.0295(7) 0.0158(7) 0.0274(7) 0.0031(5) -0.0067(6) -0.0005(5)
B1 0.0225(12) 0.0151(11) 0.0161(11) 0.0010(9) -0.0001(9) -0.0015(9)
N2 0.0182(9) 0.0161(9) 0.0162(9) -0.0003(7) 0.0018(7) 0.0008(7)
N3 0.0185(9) 0.0153(9) 0.0164(9) 0.0004(7) 0.0032(7) 0.0002(7)
N1 0.0170(9) 0.0141(9) 0.0186(9) -0.0003(7) 0.0031(7) 0.0028(7)
O2 0.0351(10) 0.0301(9) 0.0227(9) 0.0082(7) 0.0058(7) -0.0037(8)
O1 0.0514(12) 0.0294(10) 0.0178(8) 0.0024(7) -0.0031(8) -0.0132(8)
O3 0.0546(12) 0.0252(9) 0.0215(9) 0.0004(7) 0.0127(8) -0.0125(8)
C3 0.0184(10) 0.0170(10) 0.0210(11) -0.0005(8) 0.0048(8) 0.0014(8)
C7 0.0180(10) 0.0186(11) 0.0192(10) -0.0015(8) 0.0023(8) -0.0006(8)
C2 0.0203(11) 0.0186(11) 0.0206(11) 0.0000(8) 0.0029(8) -0.0029(8)
C6 0.0173(10) 0.0145(10) 0.0190(11) -0.0011(8) 0.0029(8) 0.0037(8)
C5 0.0184(10) 0.0146(10) 0.0158(10) 0.0007(8) 0.0036(8) 0.0033(8)
C1 0.0191(10) 0.0163(10) 0.0212(11) -0.0005(8) 0.0026(8) 0.0006(8)
C8 0.0178(10) 0.0164(10) 0.0189(10) -0.0016(8) 0.0031(8) 0.0017(8)
C4 0.0172(10) 0.0156(10) 0.0171(10) 0.0007(8) 0.0036(8) 0.0040(8)
C21 0.0174(10) 0.0182(11) 0.0240(11) -0.0007(9) 0.0048(8) -0.0002(8)
C20 0.0191(10) 0.0254(12) 0.0188(11) -0.0015(9) 0.0046(8) 0.0009(9)
C11 0.0403(14) 0.0215(12) 0.0253(12) 0.0069(10) -0.0049(10) -0.0080(10)
C9 0.0185(10) 0.0204(11) 0.0197(11) 0.0006(9) 0.0007(8) -0.0007(8)
C16 0.0164(10) 0.0210(11) 0.0195(11) 0.0015(9) 0.0037(8) 0.0002(8)
C12 0.0274(12) 0.0254(12) 0.0193(11) 0.0013(9) -0.0001(9) -0.0050(9)
C17 0.0253(11) 0.0217(11) 0.0216(11) -0.0018(9) 0.0045(9) -0.0025(9)
C13 0.0297(12) 0.0195(11) 0.0212(11) -0.0022(9) 0.0042(9) -0.0068(9)
C19 0.0198(11) 0.0264(12) 0.0222(11) 0.0061(9) 0.0052(9) 0.0011(9)
C14 0.0275(12) 0.0182(11) 0.0221(11) 0.0027(9) 0.0054(9) -0.0043(9)
C10 0.0319(13) 0.0171(11) 0.0265(12) 0.0018(9) -0.0053(10) -0.0043(9)
C18 0.0283(12) 0.0198(11) 0.0281(12) 0.0020(9) 0.0078(10) -0.0029(9)
C22 0.0306(13) 0.0436(15) 0.0212(12) 0.0076(11) 0.0051(10) -0.0003(11)
C15 0.0531(17) 0.0318(14) 0.0209(12) -0.0027(10) 0.0005(11) -0.0129(12)
C23 0.0191(10) 0.0161(10) 0.0183(11) 0.0004(8) 0.0029(8) 0.0051(8)
C29 0.0189(10) 0.0186(11) 0.0180(10) 0.0014(8) 0.0028(8) 0.0002(8)
C27 0.0274(12) 0.0245(12) 0.0198(11) -0.0043(9) -0.0002(9) 0.0015(9)
C33 0.0258(11) 0.0255(12) 0.0160(10) -0.0016(9) 0.0047(9) -0.0020(9)
C24 0.0289(12) 0.0248(12) 0.0208(11) 0.0002(9) 0.0023(9) -0.0040(10)
C28 0.0218(11) 0.0209(11) 0.0200(11) -0.0017(9) 0.0040(9) 0.0020(9)
C34 0.0218(11) 0.0197(11) 0.0204(11) -0.0025(9) 0.0030(8) -0.0023(9)
C32 0.0285(12) 0.0209(11) 0.0214(11) 0.0030(9) 0.0066(9) -0.0019(9)
C30 0.0271(12) 0.0219(11) 0.0164(10) -0.0014(9) 0.0035(9) -0.0024(9)
C26 0.0384(14) 0.0266(12) 0.0149(11) 0.0001(9) 0.0037(10) 0.0029(10)
C31 0.0344(13) 0.0183(11) 0.0229(12) -0.0026(9) 0.0058(10) -0.0057(10)
C25 0.0385(14) 0.0287(13) 0.0223(12) 0.0045(10) 0.0063(10) -0.0055(11)
C38 0.0404(15) 0.0331(14) 0.0365(15) 0.0032(12) 0.0146(12) 0.0058(12)
C35 0.214(7) 0.067(3) 0.039(2) 0.024(2) -0.027(3) -0.061(4)
C41 0.126(5) 0.094(5) 0.109(5) -0.011(4) 0.034(4) -0.044(4)
C40 0.226(9) 0.080(4) 0.218(9) -0.054(5) 0.178(8) -0.070(5)
O4 0.0460(11) 0.0361(10) 0.0235(9) 0.0045(8) 0.0057(8) -0.0026(9)
C37 0.0282(14) 0.059(2) 0.0372(15) 0.0052(14) 0.0017(11) 0.0053(13)
C36 0.046(2) 0.146(5) 0.046(2) 0.048(3) -0.0082(16) -0.014(2)
C39 0.087(4) 0.088(4) 0.203(8) -0.011(4) 0.077(5) -0.008(3)

loop_
_atom_type_symbol
_atom_type_description
_atom_type_scat_dispersion_real
_atom_type_scat_dispersion_imag
_atom_type_scat_source
C C 0.0033 0.0016 'International Tables Vol C Tables 4.2.6.8 and 6.1.1.4'
H H 0.0000 0.0000 'International Tables Vol C Tables 4.2.6.8 and 6.1.1.4'
B B 0.0013 0.0007 'International Tables Vol C Tables 4.2.6.8 and 6.1.1.4'
N N 0.0061 0.0033 'International Tables Vol C Tables 4.2.6.8 and 6.1.1.4'
O O 0.0106 0.0060 'International Tables Vol C Tables 4.2.6.8 and 6.1.1.4'
F F 0.0171 0.0103 'International Tables Vol C Tables 4.2.6.8 and 6.1.1.4'

loop_
_geom_angle_atom_site_label_1
_geom_angle_atom_site_label_2
_geom_angle_atom_site_label_3
_geom_angle
_geom_angle_site_symmetry_3
F1 B1 F2 109.85(18) .
F1 B1 N2 108.66(18) .
F2 B1 N2 111.19(19) .
F1 B1 N3 112.68(19) .
F2 B1 N3 107.89(18) .
N2 B1 N3 106.54(17) .
C1 N2 C4 107.02(18) .
C1 N2 B1 130.24(18) .
C4 N2 B1 122.34(18) .
C8 N3 C5 107.05(18) .
C8 N3 B1 130.53(18) .
C5 N3 B1 121.75(18) .
C4 N1 C5 119.80(19) .
C19 O2 C22 117.5(2) .
C12 O1 C15 117.45(19) .
C2 C3 C4 105.72(19) .
C2 C3 C16 127.8(2) .
C4 C3 C16 126.3(2) .
C6 C7 C8 109.31(19) .
C3 C2 C1 108.8(2) .
C7 C6 C5 105.06(19) .
C7 C6 C23 126.6(2) .
C5 C6 C23 128.2(2) .
N1 C5 N3 124.36(19) .
N1 C5 C6 126.1(2) .
N3 C5 C6 109.53(18) .
N2 C1 C2 109.21(19) .
N2 C1 C9 126.3(2) .
C2 C1 C9 124.4(2) .
N3 C8 C7 108.99(19) .
N3 C8 C29 127.44(19) .
C7 C8 C29 123.4(2) .
N1 C4 N2 124.3(2) .
N1 C4 C3 126.2(2) .
N2 C4 C3 109.21(18) .
C20 C21 C16 121.8(2) .
C19 C20 C21 119.4(2) .
C10 C11 C12 120.7(2) .
C14 C9 C10 117.3(2) .
C14 C9 C1 118.1(2) .
C10 C9 C1 124.6(2) .
C21 C16 C17 117.9(2) .
C21 C16 C3 122.5(2) .
C17 C16 C3 119.6(2) .
O1 C12 C13 124.6(2) .
O1 C12 C11 115.8(2) .
C13 C12 C11 119.6(2) .
C18 C17 C16 120.8(2) .
C12 C13 C14 119.4(2) .
O2 C19 C20 124.3(2) .
O2 C19 C18 115.8(2) .
C20 C19 C18 119.8(2) .
C13 C14 C9 122.0(2) .
C11 C10 C9 120.9(2) .
C17 C18 C19 120.2(2) .
C24 C23 C28 117.9(2) .
C24 C23 C6 122.7(2) .
C28 C23 C6 119.4(2) .
C34 C29 C30 117.3(2) .
C34 C29 C8 125.9(2) .
C30 C29 C8 116.81(19) .
C26 C27 C28 120.1(2) .
C34 C33 C32 120.3(2) .
C25 C24 C23 120.6(2) .
C27 C28 C23 121.1(2) .
C33 C34 C29 121.2(2) .
O3 C32 C33 123.1(2) .
O3 C32 C31 117.6(2) .
C33 C32 C31 119.3(2) .
C31 C30 C29 121.6(2) .
C25 C26 C27 119.3(2) .
C30 C31 C32 120.3(2) .
C26 C25 C24 120.9(2) .
O4 C38 C35 106.6(3) .
C36 C35 C38 109.3(3) .
C40 C41 C41 106.9(9) 3_576
C41 C40 C39 108.4(6) .
C38 O4 C37 110.2(2) .
O4 C37 C36 106.6(3) .
C35 C36 C37 107.1(3) .

loop_
_geom_bond_atom_site_label_1
_geom_bond_atom_site_label_2
_geom_bond_distance
_geom_bond_site_symmetry_2
F1 B1 1.384(3) .
F2 B1 1.397(3) .
B1 N2 1.557(3) .
B1 N3 1.562(3) .
N2 C1 1.366(3) .
N2 C4 1.398(3) .
N3 C8 1.369(3) .
N3 C5 1.400(3) .
N1 C4 1.322(3) .
N1 C5 1.325(3) .
O2 C19 1.368(3) .
O2 C22 1.429(3) .
O1 C12 1.364(3) .
O1 C15 1.424(3) .
O3 C32 1.352(3) .
C3 C2 1.377(3) .
C3 C4 1.433(3) .
C3 C16 1.470(3) .
C7 C6 1.386(3) .
C7 C8 1.411(3) .
C2 C1 1.414(3) .
C6 C5 1.435(3) .
C6 C23 1.474(3) .
C1 C9 1.464(3) .
C8 C29 1.469(3) .
C21 C20 1.389(3) .
C21 C16 1.394(3) .
C20 C19 1.387(3) .
C11 C10 1.376(3) .
C11 C12 1.392(3) .
C9 C14 1.397(3) .
C9 C10 1.405(3) .
C16 C17 1.405(3) .
C12 C13 1.384(3) .
C17 C18 1.384(3) .
C13 C14 1.389(3) .
C19 C18 1.398(3) .
C23 C24 1.400(3) .
C23 C28 1.400(3) .
C29 C34 1.403(3) .
C29 C30 1.406(3) .
C27 C26 1.385(4) .
C27 C28 1.392(3) .
C33 C34 1.388(3) .
C33 C32 1.392(3) .
C24 C25 1.388(3) .
C32 C31 1.392(3) .
C30 C31 1.377(3) .
C26 C25 1.383(4) .
C38 O4 1.432(3) .
C38 C35 1.468(5) .
C35 C36 1.423(7) .
C41 C40 1.293(10) .
C41 C41 1.606(14) 3_576
C40 C39 1.707(12) .
O4 C37 1.435(4) .
C37 C36 1.495(5) .

loop_
_geom_torsion_atom_site_label_1
_geom_torsion_atom_site_label_2
_geom_torsion_atom_site_label_3
_geom_torsion_atom_site_label_4
_geom_torsion
_geom_torsion_site_symmetry_1
F1 B1 N2 C1 -43.2(3) .
F2 B1 N2 C1 77.8(3) .
N3 B1 N2 C1 -164.8(2) .
F1 B1 N2 C4 128.6(2) .
F2 B1 N2 C4 -110.4(2) .
N3 B1 N2 C4 6.9(3) .
F1 B1 N3 C8 60.9(3) .
F2 B1 N3 C8 -60.5(3) .
N2 B1 N3 C8 180.0(2) .
F1 B1 N3 C5 -129.7(2) .
F2 B1 N3 C5 108.8(2) .
N2 B1 N3 C5 -10.6(3) .
C4 C3 C2 C1 -1.0(2) .
C16 C3 C2 C1 -176.4(2) .
C8 C7 C6 C5 1.9(2) .
C8 C7 C6 C23 -175.2(2) .
C4 N1 C5 N3 -0.4(3) .
C4 N1 C5 C6 -179.5(2) .
C8 N3 C5 N1 -179.9(2) .
B1 N3 C5 N1 8.5(3) .
C8 N3 C5 C6 -0.7(2) .
B1 N3 C5 C6 -172.27(18) .
C7 C6 C5 N1 178.4(2) .
C23 C6 C5 N1 -4.5(4) .
C7 C6 C5 N3 -0.8(2) .
C23 C6 C5 N3 176.28(19) .
C4 N2 C1 C2 0.9(2) .
B1 N2 C1 C2 173.7(2) .
C4 N2 C1 C9 -178.6(2) .
B1 N2 C1 C9 -5.8(4) .
C3 C2 C1 N2 0.0(3) .
C3 C2 C1 C9 179.6(2) .
C5 N3 C8 C7 1.9(2) .
B1 N3 C8 C7 172.5(2) .
C5 N3 C8 C29 -174.1(2) .
B1 N3 C8 C29 -3.5(4) .
C6 C7 C8 N3 -2.5(2) .
C6 C7 C8 C29 173.7(2) .
C5 N1 C4 N2 -3.9(3) .
C5 N1 C4 C3 170.0(2) .
C1 N2 C4 N1 173.2(2) .
B1 N2 C4 N1 -0.2(3) .
C1 N2 C4 C3 -1.6(2) .
B1 N2 C4 C3 -174.98(19) .
C2 C3 C4 N1 -173.0(2) .
C16 C3 C4 N1 2.5(4) .
C2 C3 C4 N2 1.6(2) .
C16 C3 C4 N2 177.1(2) .
C16 C21 C20 C19 -0.1(3) .
N2 C1 C9 C14 152.8(2) .
C2 C1 C9 C14 -26.6(3) .
N2 C1 C9 C10 -28.9(4) .
C2 C1 C9 C10 151.7(2) .
C20 C21 C16 C17 0.4(3) .
C20 C21 C16 C3 -178.5(2) .
C2 C3 C16 C21 -155.9(2) .
C4 C3 C16 C21 29.6(3) .
C2 C3 C16 C17 25.2(3) .
C4 C3 C16 C17 -149.3(2) .
C15 O1 C12 C13 3.1(4) .
C15 O1 C12 C11 -176.9(3) .
C10 C11 C12 O1 179.5(2) .
C10 C11 C12 C13 -0.5(4) .
C21 C16 C17 C18 -0.4(3) .
C3 C16 C17 C18 178.5(2) .
O1 C12 C13 C14 -179.5(2) .
C11 C12 C13 C14 0.6(4) .
C22 O2 C19 C20 -5.9(3) .
C22 O2 C19 C18 175.3(2) .
C21 C20 C19 O2 -179.0(2) .
C21 C20 C19 C18 -0.3(3) .
C12 C13 C14 C9 -0.6(4) .
C10 C9 C14 C13 0.4(4) .
C1 C9 C14 C13 178.9(2) .
C12 C11 C10 C9 0.4(4) .
C14 C9 C10 C11 -0.4(4) .
C1 C9 C10 C11 -178.7(2) .
C16 C17 C18 C19 0.1(4) .
O2 C19 C18 C17 179.0(2) .
C20 C19 C18 C17 0.2(4) .
C7 C6 C23 C24 179.8(2) .
C5 C6 C23 C24 3.3(4) .
C7 C6 C23 C28 0.7(3) .
C5 C6 C23 C28 -175.7(2) .
N3 C8 C29 C34 -31.6(4) .
C7 C8 C29 C34 152.9(2) .
N3 C8 C29 C30 148.5(2) .
C7 C8 C29 C30 -27.0(3) .
C28 C23 C24 C25 0.7(3) .
C6 C23 C24 C25 -178.4(2) .
C26 C27 C28 C23 0.3(4) .
C24 C23 C28 C27 -0.9(3) .
C6 C23 C28 C27 178.2(2) .
C32 C33 C34 C29 0.6(4) .
C30 C29 C34 C33 0.0(3) .
C8 C29 C34 C33 -179.9(2) .
C34 C33 C32 O3 178.8(2) .
C34 C33 C32 C31 -0.8(4) .
C34 C29 C30 C31 -0.4(3) .
C8 C29 C30 C31 179.6(2) .
C28 C27 C26 C25 0.7(4) .
C29 C30 C31 C32 0.2(4) .
O3 C32 C31 C30 -179.2(2) .
C33 C32 C31 C30 0.4(4) .
C27 C26 C25 C24 -0.9(4) .
C23 C24 C25 C26 0.2(4) .
O4 C38 C35 C36 -0.1(6) .
C41 C41 C40 C39 -172.2(5) 3_576
C35 C38 O4 C37 -2.4(4) .
C38 O4 C37 C36 3.8(4) .
C38 C35 C36 C37 2.4(7) .
O4 C37 C36 C35 -3.8(6) .
